data_4127296
loop_
_publ_author_name
'Wang, Sujing'
'Xhaferaj, Nertil'
'Wahiduzzaman, Mohammad'
'Oyekan, Kolade'
'Li, Xiao'
'Wei, Kevin'
'Zheng, Bin'
'Tissot, Antoine'
'Marrot, J\'er\^ome'
'Shepard, William'
'Martineau-Corcos, Charlotte'
'Filinchuk, Yaroslav'
'Tan, Kui'
'Maurin, Guillaume'
'Serre, Christian'

_publ_section_title
;
 Engineering Structural Dynamics of Zirconium Metal-Organic Frameworks
 Based on Natural C4 Linkers.
;
_journal_issue 43
_journal_name_full 'Journal of the American Chemical Society'
_journal_page_first 17207
_journal_page_last 17216
_journal_paper_doi 10.1021/jacs.9b07816
_journal_volume 141
_journal_year 2019
_chemical_formula_sum 'C18 H10 O40 Zr6'
_chemical_formula_weight 1413.58
_space_group_crystal_system orthorhombic
_space_group_IT_number 71
_space_group_name_Hall '-I 2 2'
_space_group_name_H-M_alt 'I m m m'
_symmetry_space_group_name_Hall '-I 2 2'
_symmetry_space_group_name_H-M 'I m m m'
_atom_sites_solution_hydrogens geom
_audit_creation_method SHELXL-2018/1
_cell_angle_alpha 90
_cell_angle_beta 90
_cell_angle_gamma 90
_cell_formula_units_Z 2
_cell_length_a 10.000(2)
_cell_length_b 11.940(2)
_cell_length_c 19.829(11)
_cell_measurement_temperature 100(2)
_cell_volume 2367.6(15)
_computing_cell_refinement 'XDS package'
_computing_data_collection 'XDS package'
_computing_data_reduction 'XDS package'
_computing_molecular_graphics 'Bruker SHELXTL'
_computing_publication_material 'Bruker SHELXTL'
_computing_structure_refinement 'SHELXL-2018/1 (Sheldrick, 2018)'
_computing_structure_solution 'SHELXT (Sheldrick 2015)'
_diffrn_ambient_temperature 100(2)
_diffrn_measured_fraction_theta_full 0.829
_diffrn_measured_fraction_theta_max 0.830
_diffrn_measurement_device_type 'PROXIMA 2A - Synchrotron SOLEIL'
_diffrn_measurement_method '\f scan'
_diffrn_radiation_type synchrotron
_diffrn_radiation_wavelength 0.8266
_diffrn_reflns_av_R_equivalents 0.2585
_diffrn_reflns_av_unetI/netI 0.2283
_diffrn_reflns_Laue_measured_fraction_full 0.829
_diffrn_reflns_Laue_measured_fraction_max 0.830
_diffrn_reflns_limit_h_max 11
_diffrn_reflns_limit_h_min -11
_diffrn_reflns_limit_k_max 12
_diffrn_reflns_limit_k_min -12
_diffrn_reflns_limit_l_max 23
_diffrn_reflns_limit_l_min -23
_diffrn_reflns_number 5432
_diffrn_reflns_point_group_measured_fraction_full 0.829
_diffrn_reflns_point_group_measured_fraction_max 0.830
_diffrn_reflns_theta_full 29.717
_diffrn_reflns_theta_max 29.717
_diffrn_reflns_theta_min 2.316
_diffrn_source synchrotron
_exptl_absorpt_coefficient_mu 2.047
_exptl_absorpt_correction_type multi-scan
_exptl_crystal_colour colorless
_exptl_crystal_density_diffrn 1.983
_exptl_crystal_description parallelepiped
_exptl_crystal_F_000 1356
_exptl_crystal_size_max 0.200
_exptl_crystal_size_mid 0.050
_exptl_crystal_size_min 0.050
_refine_diff_density_max 2.280
_refine_diff_density_min -2.443
_refine_diff_density_rms 0.310
_refine_ls_extinction_method none
_refine_ls_goodness_of_fit_ref 1.170
_refine_ls_hydrogen_treatment constr
_refine_ls_matrix_type full
_refine_ls_number_parameters 93
_refine_ls_number_reflns 1022
_refine_ls_number_restraints 1
_refine_ls_restrained_S_all 1.171
_refine_ls_R_factor_all 0.1329
_refine_ls_R_factor_gt 0.1086
_refine_ls_shift/su_max 0.000
_refine_ls_shift/su_mean 0.000
_refine_ls_structure_factor_coef Fsqd
_refine_ls_weighting_details 'w=1/[\s^2^(Fo^2^)+(0.1763P)^2^+15.4235P] where P=(Fo^2^+2Fc^2^)/3'
_refine_ls_weighting_scheme calc
_refine_ls_wR_factor_gt 0.3028
_refine_ls_wR_factor_ref 0.3548
_reflns_Friedel_coverage 0.000
_reflns_number_gt 778
_reflns_number_total 1022
_reflns_threshold_expression 'I > 2\s(I)'
_cod_data_source_file ja9b07816_si_003.cif
_cod_data_source_block MIP-203
_cod_depositor_comments 'Adding full bibliography for 4127296.cif.'
_cod_database_code 4127296
_shelx_shelxl_version_number 2018/1
_shelx_space_group_comment
; 
The symmetry employed for this shelxl refinement is uniquely defined 
by the following loop, which should always be used as a source of 
symmetry information in preference to the above space-group names. 
They are only intended as comments. 
;
_shelx_estimated_absorpt_t_min 0.685
_shelx_estimated_absorpt_t_max 0.905

loop_
_space_group_symop_operation_xyz
'x, y, z'
'-x, -y, z'
'x, -y, -z'
'-x, y, -z'
'x+1/2, y+1/2, z+1/2'
'-x+1/2, -y+1/2, z+1/2'
'x+1/2, -y+1/2, -z+1/2'
'-x+1/2, y+1/2, -z+1/2'
'-x, -y, -z'
'x, y, -z'
'-x, y, z'
'x, -y, z'
'-x+1/2, -y+1/2, -z+1/2'
'x+1/2, y+1/2, -z+1/2'
'-x+1/2, y+1/2, z+1/2'
'x+1/2, -y+1/2, z+1/2'

loop_
_atom_site_label
_atom_site_type_symbol
_atom_site_fract_x
_atom_site_fract_y
_atom_site_fract_z
_atom_site_U_iso_or_equiv
_atom_site_adp_type
_atom_site_occupancy
_atom_site_site_symmetry_order
_atom_site_calc_flag
_atom_site_refinement_flags_posn
_atom_site_refinement_flags_adp
_atom_site_refinement_flags_occupancy
Zr1 Zr 0.500000 0.500000 0.12350(10) 0.0460(10) Uani 1 4 d S T P
Zr2 Zr 0.32365(18) 0.35226(12) 0.000000 0.0475(10) Uani 1 2 d S T P
O1 O 0.3675(12) 0.3908(8) 0.1822(5) 0.062(2) Uani 1 1 d . . .
O2 O 0.2520(12) 0.2903(8) 0.1028(5) 0.072(3) Uani 1 1 d . . .
O3 O 0.3215(18) 0.500000 0.0629(9) 0.085(6) Uani 1 2 d S T P
O4 O 0.500000 0.6458(17) 0.0572(9) 0.098(6) Uani 1 2 d S T P
O5 O 0.1127(18) 0.3665(12) 0.000000 0.066(4) Uani 1 2 d S T P
O6 O 0.3283(17) 0.1669(12) 0.000000 0.072(5) Uani 1 2 d S T P
C1 C 0.2855(19) 0.3159(16) 0.1641(7) 0.074(5) Uani 1 1 d . . .
C2 C 0.221(3) 0.249(2) 0.2201(8) 0.129(10) Uani 1 1 d D . .
H2 H 0.141306 0.206694 0.212698 0.155 Uiso 1 1 calc R U .
C3 C 0.000000 0.336(4) 0.0193(19) 0.085(18) Uani 0.5 2 d S T P
H3 H 0.000000 0.281225 0.054035 0.102 Uiso 0.5 2 calc R U P
O1W O 0.000000 0.500000 0.138(2) 0.139(13) Uani 1 4 d S T P
O2W O 0.215(4) 0.500000 0.3978(14) 0.173(14) Uani 1 2 d S T P
O3W O 0.000000 0.388(4) 0.364(3) 0.149(19) Uani 0.5 2 d S T P

loop_
_atom_site_aniso_label
_atom_site_aniso_U_11
_atom_site_aniso_U_22
_atom_site_aniso_U_33
_atom_site_aniso_U_23
_atom_site_aniso_U_13
_atom_site_aniso_U_12
Zr1 0.068(2) 0.0314(16) 0.0387(15) 0.000 0.000 0.000
Zr2 0.0659(18) 0.0341(14) 0.0425(14) 0.000 0.000 -0.0038(6)
O1 0.086(7) 0.040(5) 0.061(5) 0.003(4) -0.002(5) -0.009(5)
O2 0.108(9) 0.056(6) 0.051(6) 0.004(4) 0.003(6) -0.024(6)
O3 0.140(17) 0.037(8) 0.077(11) 0.000 -0.039(10) 0.000
O4 0.088(13) 0.134(17) 0.072(11) 0.043(10) 0.000 0.000
O5 0.088(13) 0.051(8) 0.061(9) 0.000 0.000 -0.013(8)
O6 0.116(14) 0.039(7) 0.062(9) 0.000 0.000 -0.013(7)
C1 0.094(13) 0.085(12) 0.043(8) 0.005(8) 0.007(8) -0.008(10)
C2 0.18(2) 0.108(17) 0.094(15) 0.035(13) -0.056(16) -0.063(17)
C3 0.16(6) 0.05(2) 0.04(3) 0.011(15) 0.000 0.000
O1W 0.17(3) 0.08(2) 0.17(3) 0.000 0.000 0.000
O2W 0.34(4) 0.023(9) 0.15(2) 0.000 -0.02(2) 0.000
O3W 0.16(5) 0.10(4) 0.19(5) 0.01(3) 0.000 0.000

loop_
_atom_type_symbol
_atom_type_description
_atom_type_scat_dispersion_real
_atom_type_scat_dispersion_imag
_atom_type_scat_source
C C 0.0051 0.0024 'International Tables Vol C Tables 4.2.6.8 and 6.1.1.4'
H H 0.0000 0.0000 'International Tables Vol C Tables 4.2.6.8 and 6.1.1.4'
O O 0.0160 0.0088 'International Tables Vol C Tables 4.2.6.8 and 6.1.1.4'
Zr Zr -1.4547 0.7529 'International Tables Vol C Tables 4.2.6.8 and 6.1.1.4'

loop_
_geom_angle_atom_site_label_1
_geom_angle_atom_site_label_2
_geom_angle_atom_site_label_3
_geom_angle
_geom_angle_site_symmetry_1
_geom_angle_site_symmetry_3
O3 Zr1 O3 112.1(11) . 2_665
O3 Zr1 O4 70.3(3) . 2_665
O3 Zr1 O4 70.3(3) 2_665 2_665
O3 Zr1 O4 70.3(3) . .
O3 Zr1 O4 70.3(3) 2_665 .
O4 Zr1 O4 105.9(11) 2_665 .
O3 Zr1 O1 78.2(5) . .
O3 Zr1 O1 142.9(3) 2_665 .
O4 Zr1 O1 81.1(5) 2_665 .
O4 Zr1 O1 142.6(3) . .
O3 Zr1 O1 142.9(3) . 2_665
O3 Zr1 O1 78.2(5) 2_665 2_665
O4 Zr1 O1 142.6(3) 2_665 2_665
O4 Zr1 O1 81.1(5) . 2_665
O1 Zr1 O1 115.9(5) . 2_665
O3 Zr1 O1 78.2(5) . 12_565
O3 Zr1 O1 142.9(3) 2_665 12_565
O4 Zr1 O1 142.6(3) 2_665 12_565
O4 Zr1 O1 81.1(5) . 12_565
O1 Zr1 O1 72.9(5) . 12_565
O1 Zr1 O1 74.3(6) 2_665 12_565
O3 Zr1 O1 142.9(3) . 11_655
O3 Zr1 O1 78.2(5) 2_665 11_655
O4 Zr1 O1 81.1(5) 2_665 11_655
O4 Zr1 O1 142.6(3) . 11_655
O1 Zr1 O1 74.3(6) . 11_655
O1 Zr1 O1 72.9(5) 2_665 11_655
O1 Zr1 O1 115.9(5) 12_565 11_655
O3 Zr1 Zr2 35.9(3) . .
O3 Zr1 Zr2 91.6(5) 2_665 .
O4 Zr1 Zr2 34.4(2) 2_665 .
O4 Zr1 Zr2 88.9(5) . .
O1 Zr1 Zr2 76.5(3) . .
O1 Zr1 Zr2 167.6(3) 2_665 .
O1 Zr1 Zr2 111.5(3) 12_565 .
O1 Zr1 Zr2 112.1(3) 11_655 .
O3 Zr1 Zr2 35.9(3) . 3_565
O3 Zr1 Zr2 91.6(5) 2_665 3_565
O4 Zr1 Zr2 88.9(5) 2_665 3_565
O4 Zr1 Zr2 34.4(2) . 3_565
O1 Zr1 Zr2 111.5(3) . 3_565
O1 Zr1 Zr2 112.1(3) 2_665 3_565
O1 Zr1 Zr2 76.5(3) 12_565 3_565
O1 Zr1 Zr2 167.6(3) 11_655 3_565
Zr2 Zr1 Zr2 60.62(6) . 3_565
O3 Zr1 Zr2 91.6(5) . 11_655
O3 Zr1 Zr2 35.9(3) 2_665 11_655
O4 Zr1 Zr2 34.4(2) 2_665 11_655
O4 Zr1 Zr2 88.9(5) . 11_655
O1 Zr1 Zr2 112.1(3) . 11_655
O1 Zr1 Zr2 111.5(3) 2_665 11_655
O1 Zr1 Zr2 167.6(3) 12_565 11_655
O1 Zr1 Zr2 76.5(3) 11_655 11_655
Zr2 Zr1 Zr2 60.60(6) . 11_655
Zr2 Zr1 Zr2 91.06(7) 3_565 11_655
O3 Zr1 Zr2 91.6(5) . 9_665
O3 Zr1 Zr2 35.9(3) 2_665 9_665
O4 Zr1 Zr2 88.9(5) 2_665 9_665
O4 Zr1 Zr2 34.4(2) . 9_665
O1 Zr1 Zr2 167.6(3) . 9_665
O1 Zr1 Zr2 76.5(3) 2_665 9_665
O1 Zr1 Zr2 112.1(3) 12_565 9_665
O1 Zr1 Zr2 111.5(3) 11_655 9_665
Zr2 Zr1 Zr2 91.06(7) . 9_665
Zr2 Zr1 Zr2 60.60(6) 3_565 9_665
Zr2 Zr1 Zr2 60.62(6) 11_655 9_665
O4 Zr2 O4 65.5(8) 2_665 9_665
O4 Zr2 O5 146.9(4) 2_665 .
O4 Zr2 O5 146.9(4) 9_665 .
O4 Zr2 O3 71.8(6) 2_665 .
O4 Zr2 O3 108.2(7) 9_665 .
O5 Zr2 O3 85.7(6) . .
O4 Zr2 O3 108.2(7) 2_665 10
O4 Zr2 O3 71.8(6) 9_665 10
O5 Zr2 O3 85.7(6) . 10
O3 Zr2 O3 70.5(8) . 10
O4 Zr2 O6 89.6(7) 2_665 .
O4 Zr2 O6 89.6(7) 9_665 .
O5 Zr2 O6 95.8(6) . .
O3 Zr2 O6 144.7(4) . .
O3 Zr2 O6 144.7(4) 10 .
O4 Zr2 O2 138.6(5) 2_665 10
O4 Zr2 O2 77.5(5) 9_665 10
O5 Zr2 O2 73.3(3) . 10
O3 Zr2 O2 141.0(5) . 10
O3 Zr2 O2 75.3(5) 10 10
O6 Zr2 O2 71.5(3) . 10
O4 Zr2 O2 77.5(5) 2_665 .
O4 Zr2 O2 138.6(5) 9_665 .
O5 Zr2 O2 73.3(3) . .
O3 Zr2 O2 75.3(5) . .
O3 Zr2 O2 141.0(5) 10 .
O6 Zr2 O2 71.5(3) . .
O2 Zr2 O2 126.4(5) 10 .
O4 Zr2 Zr1 36.0(5) 2_665 .
O4 Zr2 Zr1 87.1(5) 9_665 .
O5 Zr2 Zr1 117.5(2) . .
O3 Zr2 Zr1 35.8(4) . .
O3 Zr2 Zr1 89.9(5) 10 .
O6 Zr2 Zr1 119.6(3) . .
O2 Zr2 Zr1 161.3(3) 10 .
O2 Zr2 Zr1 72.3(3) . .
O4 Zr2 Zr1 87.1(5) 2_665 9_665
O4 Zr2 Zr1 36.0(5) 9_665 9_665
O5 Zr2 Zr1 117.5(2) . 9_665
O3 Zr2 Zr1 89.9(5) . 9_665
O3 Zr2 Zr1 35.8(4) 10 9_665
O6 Zr2 Zr1 119.6(3) . 9_665
O2 Zr2 Zr1 72.3(3) 10 9_665
O2 Zr2 Zr1 161.3(3) . 9_665
Zr1 Zr2 Zr1 88.94(7) . 9_665
O4 Zr2 Zr2 32.8(4) 2_665 11_655
O4 Zr2 Zr2 32.8(4) 9_665 11_655
O5 Zr2 Zr2 175.4(4) . 11_655
O3 Zr2 Zr2 90.6(5) . 11_655
O3 Zr2 Zr2 90.6(5) 10 11_655
O6 Zr2 Zr2 88.8(4) . 11_655
O2 Zr2 Zr2 108.3(3) 10 11_655
O2 Zr2 Zr2 108.3(3) . 11_655
Zr1 Zr2 Zr2 59.70(3) . 11_655
Zr1 Zr2 Zr2 59.70(3) 9_665 11_655
O4 Zr2 Zr2 89.4(5) 2_665 3_565
O4 Zr2 Zr2 89.4(5) 9_665 3_565
O5 Zr2 Zr2 85.4(4) . 3_565
O3 Zr2 Zr2 35.3(4) . 3_565
O3 Zr2 Zr2 35.3(4) 10 3_565
O6 Zr2 Zr2 178.8(4) . 3_565
O2 Zr2 Zr2 108.9(3) 10 3_565
O2 Zr2 Zr2 108.9(3) . 3_565
Zr1 Zr2 Zr2 59.69(3) . 3_565
Zr1 Zr2 Zr2 59.69(3) 9_665 3_565
Zr2 Zr2 Zr2 90.0 11_655 3_565
C1 O1 Zr1 131.4(9) . .
C1 O2 Zr2 132.8(10) . .
Zr1 O3 Zr2 108.3(5) . .
Zr1 O3 Zr2 108.3(6) . 3_565
Zr2 O3 Zr2 109.5(8) . 3_565
Zr2 O4 Zr2 114.5(8) 3_565 9_665
Zr2 O4 Zr1 109.5(6) 3_565 .
Zr2 O4 Zr1 109.5(6) 9_665 .
C3 O5 C3 36(4) 10 .
C3 O5 Zr2 151.6(19) 10 .
C3 O5 Zr2 151.6(19) . .
O1 C1 O2 126.8(14) . .
O1 C1 C2 116.3(13) . .
O2 C1 C2 116.8(15) . .
C2 C2 C1 117(3) 13 .
C2 C2 H2 121.5 13 .
C1 C2 H2 121.5 . .
O5 C3 O5 130(4) . 11
O5 C3 H3 115.1 . .
O5 C3 H3 115.1 11 .

loop_
_geom_bond_atom_site_label_1
_geom_bond_atom_site_label_2
_geom_bond_distance
_geom_bond_site_symmetry_2
Zr1 O3 2.151(16) .
Zr1 O3 2.151(16) 2_665
Zr1 O4 2.181(17) 2_665
Zr1 O4 2.181(17) .
Zr1 O1 2.193(10) .
Zr1 O1 2.193(10) 2_665
Zr1 O1 2.193(10) 12_565
Zr1 O1 2.193(10) 11_655
Zr1 Zr2 3.495(2) .
Zr1 Zr2 3.495(2) 3_565
Zr1 Zr2 3.495(2) 11_655
Zr1 Zr2 3.495(2) 9_665
Zr2 O4 2.097(10) 2_665
Zr2 O4 2.097(10) 9_665
Zr2 O5 2.116(18) .
Zr2 O3 2.161(11) .
Zr2 O3 2.161(11) 10
Zr2 O6 2.214(14) .
Zr2 O2 2.284(10) 10
Zr2 O2 2.284(10) .
Zr2 Zr2 3.527(4) 11_655
Zr2 Zr2 3.528(3) 3_565
O1 C1 1.27(2) .
O2 C1 1.297(19) .
O5 C3 1.24(2) 10
O5 C3 1.24(2) .
C1 C2 1.52(3) .
C2 C2 1.322(19) 13
C2 H2 0.9500 .
C3 H3 0.9500 .
